data_2009417
loop_
_publ_author_name
'Kromm, P.'
'Bideau, J.-P.'
'Cotrait, M.'
'Destrade, C.'
'Nguyen, H.T.'

_publ_section_title
;
 4-Cyanophenyl 4-perfluoroheptylbenzoate
;
_journal_issue 1
_journal_name_full 'Acta Crystallographica Section C'
_journal_page_first 112
_journal_page_last 115
_journal_paper_doi 10.1107/S0108270193007401
_journal_volume 50
_journal_year 1994
_chemical_formula_moiety 'C21 H8 F15 N O2'
_chemical_formula_sum 'C21 H8 F15 N O2'
_chemical_formula_weight 591.3
_chemical_name_systematic
;
 4-cyanophenyl 4-perfluoroheptylbenzoate
;
_space_group_IT_number 2
_symmetry_cell_setting triclinic
_symmetry_space_group_name_Hall '-P 1'
_symmetry_space_group_name_H-M 'P -1'
_cell_angle_alpha 103.97(2)
_cell_angle_beta 89.6280(10)
_cell_angle_gamma 94.750(10)
_cell_formula_units_Z 2
_cell_length_a 37.716(2)
_cell_length_b 5.7650(10)
_cell_length_c 5.3130(10)
_cell_measurement_reflns_used 25
_cell_measurement_temperature 293
_cell_measurement_theta_max 40
_cell_measurement_theta_min 21
_cell_volume 1117.1(3)
_computing_cell_refinement 'Enraf-Nonius CAD-4 software'
_computing_data_collection 'Enraf-Nonius CAD-4 software (Enraf-Nonius, 1977)'
_computing_data_reduction 'SDP (B. A. Frenz & Associates Inc., 1982)'
_computing_molecular_graphics 'SNOOPI (Davies, 1983)'
_computing_structure_refinement 'CRISAF (Reference, 19??); local refinement program'
_computing_structure_solution 'SHELXS86 (Sheldrick, 1985)'
_diffrn_ambient_temperature 293
_diffrn_measurement_device 'Enraf-Nonius CAD-4'
_diffrn_measurement_method \w/2\q
_diffrn_radiation_monochromator graphite
_diffrn_radiation_source xray_tube
_diffrn_radiation_type 'Copper K\a'
_diffrn_radiation_wavelength 1.5418
_diffrn_reflns_av_R_equivalents 0.039
_diffrn_reflns_limit_h_max 45
_diffrn_reflns_limit_h_min -45
_diffrn_reflns_limit_k_max 7
_diffrn_reflns_limit_k_min -7
_diffrn_reflns_limit_l_max 6
_diffrn_reflns_limit_l_min -6
_diffrn_reflns_number 8281
_diffrn_reflns_reduction_process 'SDP system'
_diffrn_reflns_theta_max 70
_diffrn_reflns_theta_min 1
_diffrn_standards_decay_% 0
_diffrn_standards_interval_time 120
_diffrn_standards_number 3
_exptl_absorpt_coefficient_mu 1.80
_exptl_absorpt_correction_T_max .99
_exptl_absorpt_correction_T_min .71
_exptl_absorpt_correction_type experimental
_exptl_crystal_colour colourless
_exptl_crystal_density_diffrn 1.758
_exptl_crystal_description prism
_exptl_crystal_F_000 584
_exptl_crystal_size_max 0.6
_exptl_crystal_size_mid 0.4
_exptl_crystal_size_min 0.3
_refine_diff_density_max .30
_refine_diff_density_min -.20
_refine_ls_goodness_of_fit_obs 1.51
_refine_ls_hydrogen_treatment noref
_refine_ls_matrix_type block-diagonal
_refine_ls_number_constraints 0
_refine_ls_number_parameters 351
_refine_ls_number_reflns 2681
_refine_ls_number_restraints 0
_refine_ls_R_factor_obs .076
_refine_ls_shift/esd_max .15
_refine_ls_structure_factor_coef F
_refine_ls_weighting_details 'w = 1/\s(F)^2^'
_refine_ls_weighting_scheme calc
_refine_ls_wR_factor_obs .087
_reflns_number_observed 2681
_reflns_number_total 4150
_reflns_observed_criterion I>3.0\s(I)
_cod_data_source_file pa1061.cif
_cod_data_source_block TOZ
_cod_depositor_comments
;
The following automatic conversions were performed:

'_refine_ls_weighting_scheme' value '1/\s(F)^2^' was changed to
'calc'. New tag '_refine_ls_weighting_details' was created. The value
of the new tag was set to 'w = 1/\s(F)^2^'.

Automatic conversion script
Id: cif_fix_values 3143 2015-03-26 13:38:13Z robertas 
;
_cod_original_cell_volume 1117.1
_cod_database_code 2009417

loop_
_symmetry_equiv_pos_as_xyz
x,y,z
-x,-y,-z

loop_
_atom_site_aniso_label
_atom_site_aniso_U_11
_atom_site_aniso_U_22
_atom_site_aniso_U_33
_atom_site_aniso_U_12
_atom_site_aniso_U_13
_atom_site_aniso_U_23
_atom_site_aniso_type_symbol
N1 64E1(4) 64E1(5) 99E1(6) 7E1(5) -30E1(4) 9E1(4) N
C2 54E1(4) 53E1(5) 70E1(5) 7E1(4) -11E1(4) 9E1(4) C
C3 44E1(4) 50E1(5) 54E1(4) 7E1(3) -9E1(3) -2E1(4) C
C4 44E1(4) 52E1(5) 86E1(6) -4E1(3) -11E1(4) 19E1(5) C
C5 58E1(5) 57E1(5) 80E1(6) 3E1(4) -15E1(4) 26E1(5) C
C6 41E1(4) 53E1(5) 58E1(5) 4E1(3) -10E1(3) -1E1(4) C
C7 52E1(4) 50E1(5) 52E1(5) -4E1(4) -7E1(4) 11E1(4) C
C8 56E1(5) 54E1(5) 65E1(5) 4E1(4) -8E1(4) 18E1(4) C
O9 50E1(3) 49E1(3) 73E1(4) 7E1(2) -23E1(3) -5E1(3) O
C10 42E1(4) 55E1(5) 67E1(5) 0E1(3) -10E1(4) 6E1(4) C
O11 62E1(4) 72E1(4) 103E1(5) 13E1(3) -29E1(3) -27E1(4) O
C12 39E1(4) 44E1(4) 56E1(4) 1E1(3) -3E1(3) 4E1(4) C
C13 55E1(5) 42E1(5) 72E1(5) 12E1(3) -10E1(4) 2E1(4) C
C14 52E1(4) 51E1(5) 66E1(5) 12E1(4) -9E1(4) 8E1(4) C
C15 41E1(4) 54E1(5) 45E1(4) 5E1(3) -1E1(3) 10E1(4) C
C16 50E1(4) 41E1(4) 61E1(5) 8E1(3) -5E1(4) 1E1(4) C
C17 72E1(4) 50E1(5) 67E1(5) 11E1(3) -7E1(3) 4E1(4) C
C18 53E1(4) 66E1(5) 43E1(4) 13E1(4) -3E1(3) 11E1(4) C
C19 47E1(4) 61E1(5) 43E1(4) 13E1(3) -5E1(3) 16E1(4) C
C20 52E1(4) 76E1(6) 45E1(4) 9E1(4) -5E1(3) 20E1(4) C
C21 54E1(5) 86E1(7) 58E1(5) -0E1(4) -8E1(4) 21E1(5) C
C22 52E1(5) 105E1(8) 66E1(6) -5E1(5) -12E1(4) 28E1(5) C
C23 70E1(7) 163E1(12) 93E1(8) -30E1(7) -15E1(6) 48E1(8) C
C24 79E1(8) 228E1(17) 104E1(9) -57E1(9) -21E1(7) 33E1(10) C
F181 71E1(3) 82E1(4) 82E1(3) -2E1(3) -21E1(3) 46E1(3) F
F182 57E1(3) 112E1(4) 46E1(3) 9E1(3) -1E1(2) -7E1(3) F
F191 61E1(3) 98E1(4) 56E1(3) 1E1(3) 8E1(2) -9E1(3) F
F192 65E1(3) 82E1(4) 98E1(4) -4E1(3) -30E1(3) 50E1(3) F
F201 75E1(3) 133E1(5) 106E1(4) -21E1(3) -39E1(3) 80E1(4) F
F202 71E1(3) 129E1(5) 76E1(4) -7E1(3) 6E1(3) -31E1(4) F
F211 69E1(4) 146E1(6) 108E1(5) -14E1(4) 23E1(3) -33E1(4) F
F212 82E1(4) 170E1(6) 125E1(5) -40E1(4) -42E1(4) 107E1(5) F
F221 85E1(4) 181E1(7) 126E1(5) -38E1(4) -52E1(4) 99E1(5) F
F222 89E1(4) 153E1(6) 120E1(5) -23E1(4) -3E1(4) -34E1(5) F
F231 90E1(5) 237E1(10) 169E1(8) -42E1(6) 50E1(5) -54E1(7) F
F232 131E1(6) 243E1(10) 176E1(8) -77E1(6) -53E1(6) 145E1(8) F
F241 105E1(6) 340E1(14) 254E1(11) -75E1(7) -97E1(7) 190E1(11) F
F242 133E1(7) 241E1(11) 193E1(9) -72E1(7) -37E1(6) -24E1(8) F
F243 102E1(5) 301E1(12) 155E1(7) -108E1(7) -18E1(5) 73E1(8) F

loop_
_atom_site_label
_atom_site_fract_x
_atom_site_fract_y
_atom_site_fract_z
_atom_site_U_iso_or_equiv
_atom_site_thermal_displace_type
_atom_site_calc_flag
_atom_site_calc_attached_atom
_atom_site_type_symbol
N1 0.4814(2) -0.2439(13) -0.4054(16) 6.1(3) Beq ? ? N
C2 0.5085(2) -0.2127(14) -0.3028(16) 4.7(3) Beq ? ? C
C3 0.5416(2) -0.1790(13) -0.1604(14) 4.1(3) Beq ? ? C
C4 0.5483(2) -0.3325(14) -0.0041(17) 4.8(3) Beq ? ? C
C5 0.5785(2) -0.2913(15) 0.1441(17) 5.0(3) Beq ? ? C
C6 0.6025(2) -0.1046(14) 0.1357(15) 4.2(3) Beq ? ? C
C7 0.5969(2) 0.0466(14) -0.0213(16) 4.6(3) Beq ? ? C
C8 0.5662(2) 0.0092(14) -0.1694(16) 4.5(3) Beq ? ? C
O9 0.63210(10) -0.0463(9) 0.3025(11) 4.8(3) Beq ? ? O
C10 0.6564(2) -0.2077(14) 0.2948(16) 4.5(3) Beq ? ? C
O11 0.6547(2) -0.3973(11) 0.1361(13) 6.8(3) Beq ? ? O
C12 0.6838(2) -0.1251(13) 0.4988(14) 3.8(3) Beq ? ? C
C13 0.7091(2) -0.2783(14) 0.5246(16) 4.6(3) Beq ? ? C
C14 0.7356(2) -0.2103(14) 0.7090(16) 4.5(3) Beq ? ? C
C15 0.7371(2) 0.0179(13) 0.8749(14) 3.7(3) Beq ? ? C
C16 0.7116(2) 0.1688(13) 0.8515(15) 4.2(3) Beq ? ? C
C17 0.6853(2) 0.1037(14) 0.6678(15) 4.3(3) Beq ? ? C
C18 0.7667(2) 0.0949(15) 1.0716(14) 4.3(3) Beq ? ? C
C19 0.8000(2) 0.2108(14) 0.9659(13) 3.9(3) Beq ? ? C
C20 0.8311(2) 0.3225(15) 1.1562(14) 4.5(3) Beq ? ? C
C21 0.8645(2) 0.4184(17) 1.0391(16) 5.2(4) Beq ? ? C
C22 0.8949(2) 0.5474(18) 1.2249(17) 5.8(4) Beq ? ? C
C23 0.9288(3) 0.633(2) 1.110(2) 8.5(3) Beq ? ? C
C24 0.9588(3) 0.761(3) 1.276(3) 11.2(8) Beq ? ? C
F181 0.77660(10) -0.0925(9) 1.1594(10) 5.9(2) Beq ? ? F
F182 0.75610(10) 0.2573(10) 1.2833(8) 6.0(2) Beq ? ? F
F191 0.81230(10) 0.0410(9) 0.7744(9) 6.1(2) Beq ? ? F
F192 0.78960(10) 0.3828(9) 0.8595(10) 6.2(2) Beq ? ? F
F201 0.83950(10) 0.1633(11) 1.2823(11) 7.7(3) Beq ? ? F
F202 0.81920(10) 0.5063(11) 1.3345(10) 8.1(3) Beq ? ? F
F211 0.87790(10) 0.2349(13) 0.8741(12) 9.5(3) Beq ? ? F
F212 0.85560(10) 0.5660(13) 0.8983(13) 9.2(3) Beq ? ? F
F221 0.9031(2) 0.4053(14) 1.3733(13) 9.7(4) Beq ? ? F
F222 0.8824(2) 0.7341(14) 1.3935(14) 10.6(4) Beq ? ? F
F231 0.9411(2) 0.4567(18) 0.9264(17) 14.7(5) Beq ? ? F
F232 0.9191(2) 0.7957(18) 0.9791(17) 13.6(5) Beq ? ? F
F241 0.9696(2) 0.630(2) 1.434(2) 17.2(7) Beq ? ? F
F242 0.9481(2) 0.946(2) 1.462(2) 16.3(6) Beq ? ? F
F243 0.9874(2) 0.837(2) 1.1567(17) 15.0(5) Beq ? ? F
H41 0.5298 -0.4819 0.0000 5.0 Biso ? ? H
H51 0.5834 -0.4068 0.2677 5.0 Biso ? ? H
H71 0.6162 0.1914 -0.0286 5.0 Biso ? ? H
H81 0.5613 0.1265 -0.2909 5.0 Biso ? ? H
H131 0.7080 -0.4534 0.3982 5.0 Biso ? ? H
H141 0.7550 -0.3311 0.7253 5.0 Biso ? ? H
H161 0.7127 0.3427 0.9806 5.0 Biso ? ? H
H171 0.6660 0.2257 0.6533 5.0 Biso ? ? H

loop_
_atom_type_symbol
_atom_type_scat_dispersion_real
_atom_type_scat_dispersion_imag
_atom_type_scat_source
C .017 .009 International_Tables_Vol_IV_Table_2.3.1
H 0 0 International_Tables_Vol_IV_Table_2.3.1
O .047 .032 International_Tables_Vol_IV_Table_2.3.1
N .029 .018 International_Tables_Vol_IV_Table_2.3.1
F .069 .053 International_Tables_Vol_IV_Table_2.3.1

loop_
_geom_angle_atom_site_label_1
_geom_angle_atom_site_label_2
_geom_angle_atom_site_label_3
_geom_angle
_geom_angle_publ_flag
N1 C2 C3 176.0(10) yes
C2 C3 C4 119.6(8) yes
C2 C3 C8 120.8(8) yes
C4 C3 C8 119.5(8) yes
C3 C4 C5 119.5(8) yes
C4 C5 C6 120.8(9) yes
C5 C6 C7 120.9(8) yes
C5 C6 O9 121.6(8) yes
C7 C6 O9 117.3(7) yes
C6 C7 C8 119.0(8) yes
C3 C8 C7 120.3(8) yes
C6 O9 C10 119.7(6) yes
O9 C10 O11 122.0(8) yes
O9 C10 C12 112.3(7) yes
O11 C10 C12 125.7(8) yes
C10 C12 C13 118.7(7) yes
C10 C12 C17 122.5(7) yes
C13 C12 C17 118.8(8) yes
C12 C13 C14 121.5(8) yes
C13 C14 C15 119.4(8) yes
C14 C15 C16 119.0(8) yes
C14 C15 C18 119.5(7) yes
C16 C15 C18 121.6(7) yes
C15 C16 C17 122.1(8) yes
C12 C17 C16 119.2(8) yes
C15 C18 C19 112.9(7) yes
C15 C18 F181 111.3(7) yes
C15 C18 F182 110.7(7) yes
C19 C18 F181 107.9(7) yes
C19 C18 F182 107.5(7) yes
F181 C18 F182 106.3(7) yes
C18 C19 C20 118.4(7) yes
C18 C19 F191 106.8(6) yes
C18 C19 F192 107.7(7) yes
C20 C19 F191 108.4(7) yes
C20 C19 F192 107.6(7) yes
F191 C19 F192 107.5(6) yes
C19 C20 C21 116.5(7) yes
C19 C20 F201 108.6(7) yes
C19 C20 F202 107.7(7) yes
C21 C20 F201 109.3(7) yes
C21 C20 F202 107.8(7) yes
F201 C20 F202 106.5(7) yes
C20 C21 C22 117.8(8) yes
C20 C21 F211 108.4(8) yes
C20 C21 F212 109.0(8) yes
C22 C21 F211 106.9(8) yes
C22 C21 F212 107.9(8) yes
F211 C21 F212 106.1(8) yes
C21 C22 C23 118.3(9) yes
C21 C22 F221 108.5(8) yes
C21 C22 F222 108.7(8) yes
C23 C22 F221 108.3(9) yes
C23 C22 F222 108.7(9) yes
F221 C22 F222 103.4(8) yes
C22 C23 C24 121.0(10) yes
C22 C23 F231 111.0(10) yes
C22 C23 F232 106.0(10) yes
C24 C23 F231 109.0(10) yes
C24 C23 F232 104.0(10) yes
F231 C23 F232 104.0(10) yes
C23 C24 F241 111.0(10) yes
C23 C24 F242 111.0(10) yes
C23 C24 F243 117.0(10) yes
F241 C24 F242 97.0(10) yes
F241 C24 F243 108.0(10) yes
F242 C24 F243 110.0(10) yes

loop_
_geom_bond_atom_site_label_1
_geom_bond_atom_site_label_2
_geom_bond_site_symmetry_1
_geom_bond_site_symmetry_2
_geom_bond_distance
_geom_bond_publ_flag
N1 C2 . . 1.140(10) yes
C2 C3 . . 1.440(10) yes
C3 C4 . . 1.390(10) yes
C3 C8 . . 1.380(10) yes
C4 C5 . . 1.360(10) yes
C5 C6 . . 1.350(10) yes
C6 O9 . . 1.400(10) yes
O9 C10 . . 1.350(10) yes
C10 O11 . . 1.200(10) yes
C10 C12 . . 1.470(10) yes
C12 C13 . . 1.380(10) yes
C12 C17 . . 1.400(10) yes
C14 C15 . . 1.390(10) yes
C15 C16 . . 1.380(10) yes
C15 C18 . . 1.500(10) yes
C16 C17 . . 1.360(10) yes
C18 C19 . . 1.540(10) yes
C18 F181 . . 1.350(10) yes
C18 F182 . . 1.360(10) yes
C19 C20 . . 1.540(10) yes
C19 F191 . . 1.340(10) yes
C19 F192 . . 1.340(10) yes
C20 C21 . . 1.520(10) yes
C20 F201 . . 1.320(10) yes
C20 F202 . . 1.340(10) yes
C21 C22 . . 1.540(10) yes
C21 F211 . . 1.330(10) yes
C21 F212 . . 1.330(10) yes
C22 C23 . . 1.510(10) yes
C22 F221 . . 1.320(10) yes
C22 F222 . . 1.340(10) yes
C23 C24 . . 1.47(2) yes
C23 F231 . . 1.34(2) yes
C23 F232 . . 1.37(2) yes
C24 F241 . . 1.350(10) yes
C24 F242 . . 1.35(2) yes
C24 F243 . . 1.34(2) yes
